data_7708885
loop_
_publ_author_name
'Dong, Yubao'
'Zhu, Li'
'Yin, Bing'
'Zhu, Xinrui'
'Li, Dongfeng'

_publ_section_title
;
 Regulating the magnetic properties of seven-coordinated Dy(III)
 single-ion magnets through the effect of positional isomers on axial
 crystal-field.
;
_journal_name_full 'Dalton transactions (Cambridge, England : 2003)'
_journal_paper_doi 10.1039/d1dt02925h
_journal_year 2021
_chemical_formula_moiety 'C30 H32 Cl Dy N4 O4'
_chemical_formula_sum 'C30 H32 Cl Dy N4 O4'
_chemical_formula_weight 710.54
_space_group_crystal_system monoclinic
_space_group_IT_number 15
_space_group_name_Hall '-C 2yc'
_space_group_name_H-M_alt 'C 1 2/c 1'
_atom_sites_solution_hydrogens geom
_atom_sites_solution_primary dual
_audit_creation_date 2020-11-02
_audit_creation_method
;
Olex2 1.3-alpha
(compiled 2019.04.09 svn.r3586 for OlexSys, GUI svn.r5731)
;
_audit_update_record
;
2021-03-19 deposited with the CCDC.	2021-11-01 downloaded from the CCDC.
;
_cell_angle_alpha 90
_cell_angle_beta 114.012(4)
_cell_angle_gamma 90
_cell_formula_units_Z 4
_cell_length_a 21.062(2)
_cell_length_b 9.5266(10)
_cell_length_c 15.5658(14)
_cell_measurement_reflns_used 6139
_cell_measurement_temperature 300.01
_cell_measurement_theta_max 30.494
_cell_measurement_theta_min 2.784
_cell_volume 2853.0(5)
_computing_cell_refinement 'SAINT V8.38A (?, 2016)'
_computing_data_reduction 'SAINT V8.38A (?, 2016)'
_computing_molecular_graphics 'Olex2 (Dolomanov et al., 2009)'
_computing_publication_material 'Olex2 (Dolomanov et al., 2009)'
_computing_structure_refinement 'ShelXL (Sheldrick, 2015)'
_computing_structure_solution 'ShelXT (Sheldrick, 2015)'
_diffrn_ambient_temperature 300.01
_diffrn_measured_fraction_theta_full 0.999
_diffrn_measured_fraction_theta_max 0.991
_diffrn_measurement_device_type 'CCD area detector'
_diffrn_measurement_method 'phi and omega scans'
_diffrn_radiation_monochromator graphite
_diffrn_radiation_type MoK\a
_diffrn_radiation_wavelength 0.71073
_diffrn_reflns_av_R_equivalents 0.0397
_diffrn_reflns_av_unetI/netI 0.0306
_diffrn_reflns_Laue_measured_fraction_full 0.999
_diffrn_reflns_Laue_measured_fraction_max 0.991
_diffrn_reflns_limit_h_max 30
_diffrn_reflns_limit_h_min -30
_diffrn_reflns_limit_k_max 13
_diffrn_reflns_limit_k_min -13
_diffrn_reflns_limit_l_max 22
_diffrn_reflns_limit_l_min -22
_diffrn_reflns_number 23382
_diffrn_reflns_point_group_measured_fraction_full 0.999
_diffrn_reflns_point_group_measured_fraction_max 0.991
_diffrn_reflns_theta_full 25.242
_diffrn_reflns_theta_max 30.646
_diffrn_reflns_theta_min 2.386
_exptl_absorpt_coefficient_mu 2.755
_exptl_absorpt_correction_T_max 0.7461
_exptl_absorpt_correction_T_min 0.6076
_exptl_absorpt_correction_type multi-scan
_exptl_absorpt_process_details
;
SADABS-2016/2 (Bruker,2016/2) was used for absorption correction.
wR2(int) was 0.1123 before and 0.0593 after correction.
The Ratio of minimum to maximum transmission is 0.8144.
The \l/2 correction factor is Not present.
;
_exptl_crystal_colour colourless
_exptl_crystal_colour_primary colourless
_exptl_crystal_density_diffrn 1.654
_exptl_crystal_description block
_exptl_crystal_F_000 1420
_exptl_crystal_size_max 0.1
_exptl_crystal_size_mid 0.1
_exptl_crystal_size_min 0.1
_refine_diff_density_max 0.463
_refine_diff_density_min -0.571
_refine_diff_density_rms 0.082
_refine_ls_extinction_method none
_refine_ls_goodness_of_fit_ref 1.057
_refine_ls_hydrogen_treatment constr
_refine_ls_matrix_type full
_refine_ls_number_parameters 183
_refine_ls_number_reflns 4398
_refine_ls_number_restraints 0
_refine_ls_restrained_S_all 1.057
_refine_ls_R_factor_all 0.0263
_refine_ls_R_factor_gt 0.0232
_refine_ls_shift/su_max 0.000
_refine_ls_shift/su_mean 0.000
_refine_ls_structure_factor_coef Fsqd
_refine_ls_weighting_details 'w=1/[\s^2^(Fo^2^)+(0.0186P)^2^+1.6730P] where P=(Fo^2^+2Fc^2^)/3'
_refine_ls_weighting_scheme calc
_refine_ls_wR_factor_gt 0.0470
_refine_ls_wR_factor_ref 0.0485
_reflns_Friedel_coverage 0.000
_reflns_number_gt 4131
_reflns_number_total 4398
_reflns_threshold_expression 'I > 2\s(I)'
_cod_data_source_file d1dt02925h2.cif
_cod_data_source_block m4226_0m
_cod_database_code 7708885
_shelx_shelxl_version_number 2018/3
_shelx_space_group_comment
;
The symmetry employed for this shelxl refinement is uniquely defined
by the following loop, which should always be used as a source of
symmetry information in preference to the above space-group names.
They are only intended as comments.
;
_shelx_estimated_absorpt_t_max 0.770
_shelx_estimated_absorpt_t_min 0.770
_olex2_refinement_description
;
1. Fixed Uiso
 At 1.2 times of:
  All C(H) groups, All C(H,H) groups
 At 1.5 times of:
  All C(H,H,H) groups
2.a Secondary CH2 refined with riding coordinates:
 C6(H6A,H6B), C7(H7A,H7B), C8(H8A,H8B)
2.b Aromatic/amide H refined with riding coordinates:
 C1(H1), C2(H2), C3(H3), C4(H4), C10(H10), C11(H11), C13(H13)
2.c Idealised Me refined as rotating group:
 C15(H15A,H15B,H15C)
;
_olex2_submission_special_instructions 'No special instructions were received'

loop_
_space_group_symop_operation_xyz
'x, y, z'
'-x, y, -z+1/2'
'x+1/2, y+1/2, z'
'-x+1/2, y+1/2, -z+1/2'
'-x, -y, -z'
'x, -y, z-1/2'
'-x+1/2, -y+1/2, -z'
'x+1/2, -y+1/2, z-1/2'

loop_
_atom_site_label
_atom_site_type_symbol
_atom_site_fract_x
_atom_site_fract_y
_atom_site_fract_z
_atom_site_U_iso_or_equiv
_atom_site_adp_type
_atom_site_occupancy
_atom_site_site_symmetry_order
_atom_site_calc_flag
_atom_site_refinement_flags_posn
_atom_site_refinement_flags_adp
_atom_site_refinement_flags_occupancy
_atom_site_disorder_assembly
_atom_site_disorder_group
Dy1 Dy 0.500000 0.21430(2) 0.750000 0.02426(4) Uani 1 2 d S T P . .
Cl1 Cl 0.500000 -0.06170(7) 0.750000 0.04225(17) Uani 1 2 d S T P . .
O1 O 0.41058(8) 0.23287(14) 0.78494(12) 0.0381(3) Uani 1 1 d . . . . .
O2 O 0.26087(9) 0.3793(2) 0.92326(13) 0.0598(5) Uani 1 1 d . . . . .
N1 N 0.44300(9) 0.19207(16) 0.57177(12) 0.0312(3) Uani 1 1 d . . . . .
N2 N 0.43488(8) 0.43772(16) 0.66504(11) 0.0287(3) Uani 1 1 d . . . . .
C1 C 0.43098(11) 0.0719(2) 0.52215(16) 0.0367(4) Uani 1 1 d . . . . .
H1 H 0.438910 -0.012771 0.554603 0.044 Uiso 1 1 calc R . . . .
C2 C 0.40746(13) 0.0682(2) 0.42545(16) 0.0429(5) Uani 1 1 d . . . . .
H2 H 0.401104 -0.016955 0.393844 0.051 Uiso 1 1 calc R . . . .
C3 C 0.39364(14) 0.1927(2) 0.37684(17) 0.0465(6) Uani 1 1 d . . . . .
H3 H 0.376854 0.193258 0.311571 0.056 Uiso 1 1 calc R . . . .
C4 C 0.40510(12) 0.3172(2) 0.42649(16) 0.0390(5) Uani 1 1 d . . . . .
H4 H 0.395610 0.402718 0.394929 0.047 Uiso 1 1 calc R . . . .
C5 C 0.43062(11) 0.3134(2) 0.52291(15) 0.0309(4) Uani 1 1 d . . . . .
C6 C 0.44935(12) 0.4467(2) 0.57983(15) 0.0351(4) Uani 1 1 d . . . . .
H6A H 0.498343 0.466266 0.598280 0.042 Uiso 1 1 calc R . . . .
H6B H 0.423091 0.524068 0.541091 0.042 Uiso 1 1 calc R . . . .
C7 C 0.46103(11) 0.56562(19) 0.72345(15) 0.0334(4) Uani 1 1 d . . . . .
H7A H 0.439660 0.572277 0.767973 0.040 Uiso 1 1 calc R . . . .
H7B H 0.447278 0.647699 0.683151 0.040 Uiso 1 1 calc R . . . .
C8 C 0.35808(11) 0.4275(2) 0.63455(15) 0.0360(4) Uani 1 1 d . . . . .
H8A H 0.341705 0.343995 0.596195 0.043 Uiso 1 1 calc R . . . .
H8B H 0.336551 0.507869 0.595176 0.043 Uiso 1 1 calc R . . . .
C9 C 0.33400(10) 0.4217(2) 0.71305(15) 0.0333(4) Uani 1 1 d . . . . .
C10 C 0.28211(11) 0.5101(2) 0.71425(17) 0.0424(5) Uani 1 1 d . . . . .
H10 H 0.264680 0.578497 0.667870 0.051 Uiso 1 1 calc R . . . .
C11 C 0.25494(11) 0.5007(3) 0.78220(18) 0.0470(6) Uani 1 1 d . . . . .
H11 H 0.219467 0.560103 0.780683 0.056 Uiso 1 1 calc R . . . .
C12 C 0.28221(11) 0.4006(2) 0.85170(17) 0.0405(5) Uani 1 1 d . . . . .
C13 C 0.33596(11) 0.3134(2) 0.85442(16) 0.0358(4) Uani 1 1 d . . . . .
H13 H 0.355136 0.249559 0.903461 0.043 Uiso 1 1 calc R . . . .
C14 C 0.36159(10) 0.3202(2) 0.78469(15) 0.0316(4) Uani 1 1 d . . . . .
C15 C 0.20279(16) 0.4558(5) 0.9211(2) 0.0936(13) Uani 1 1 d . . . . .
H15A H 0.163516 0.437068 0.863200 0.140 Uiso 1 1 calc GR . . . .
H15B H 0.213170 0.554392 0.925478 0.140 Uiso 1 1 calc GR . . . .
H15C H 0.192227 0.428107 0.973102 0.140 Uiso 1 1 calc GR . . . .

loop_
_atom_site_aniso_label
_atom_site_aniso_U_11
_atom_site_aniso_U_22
_atom_site_aniso_U_33
_atom_site_aniso_U_23
_atom_site_aniso_U_13
_atom_site_aniso_U_12
Dy1 0.02671(7) 0.01933(6) 0.02897(7) 0.000 0.01363(5) 0.000
Cl1 0.0602(5) 0.0207(3) 0.0466(4) 0.000 0.0225(4) 0.000
O1 0.0392(8) 0.0309(7) 0.0544(10) 0.0102(7) 0.0295(8) 0.0104(6)
O2 0.0472(10) 0.0873(14) 0.0570(11) -0.0054(10) 0.0335(9) 0.0107(9)
N1 0.0348(9) 0.0280(8) 0.0309(9) -0.0021(7) 0.0136(7) -0.0014(6)
N2 0.0339(8) 0.0234(7) 0.0284(8) -0.0001(6) 0.0123(7) 0.0008(6)
C1 0.0397(11) 0.0319(10) 0.0391(12) -0.0031(9) 0.0166(10) -0.0014(8)
C2 0.0475(13) 0.0405(12) 0.0400(12) -0.0129(10) 0.0172(10) -0.0082(10)
C3 0.0564(15) 0.0512(14) 0.0302(11) -0.0048(10) 0.0160(11) -0.0051(11)
C4 0.0459(13) 0.0395(11) 0.0322(11) 0.0027(9) 0.0163(10) -0.0017(9)
C5 0.0330(10) 0.0304(9) 0.0322(10) -0.0006(8) 0.0164(9) -0.0020(7)
C6 0.0480(12) 0.0270(9) 0.0324(10) 0.0025(8) 0.0188(9) -0.0024(8)
C7 0.0426(11) 0.0209(8) 0.0341(11) 0.0000(8) 0.0131(9) 0.0037(7)
C8 0.0324(10) 0.0374(10) 0.0339(11) 0.0018(9) 0.0090(9) 0.0062(8)
C9 0.0288(10) 0.0328(10) 0.0367(11) -0.0025(8) 0.0115(8) 0.0033(8)
C10 0.0350(11) 0.0431(12) 0.0430(12) -0.0005(10) 0.0095(10) 0.0121(9)
C11 0.0325(11) 0.0549(14) 0.0520(14) -0.0102(12) 0.0155(10) 0.0130(10)
C12 0.0311(10) 0.0489(12) 0.0448(13) -0.0119(10) 0.0190(10) -0.0013(9)
C13 0.0324(10) 0.0352(10) 0.0427(12) 0.0002(9) 0.0181(9) 0.0005(8)
C14 0.0270(9) 0.0269(9) 0.0427(12) -0.0024(8) 0.0160(9) 0.0005(7)
C15 0.0494(17) 0.174(4) 0.067(2) -0.010(2) 0.0333(16) 0.033(2)

loop_
_atom_type_symbol
_atom_type_description
_atom_type_scat_dispersion_real
_atom_type_scat_dispersion_imag
_atom_type_scat_source
C C 0.0033 0.0016 'International Tables Vol C Tables 4.2.6.8 and 6.1.1.4'
H H 0.0000 0.0000 'International Tables Vol C Tables 4.2.6.8 and 6.1.1.4'
Cl Cl 0.1484 0.1585 'International Tables Vol C Tables 4.2.6.8 and 6.1.1.4'
Dy Dy -0.1892 4.4098 'International Tables Vol C Tables 4.2.6.8 and 6.1.1.4'
N N 0.0061 0.0033 'International Tables Vol C Tables 4.2.6.8 and 6.1.1.4'
O O 0.0106 0.0060 'International Tables Vol C Tables 4.2.6.8 and 6.1.1.4'

loop_
_geom_angle_atom_site_label_1
_geom_angle_atom_site_label_2
_geom_angle_atom_site_label_3
_geom_angle
_geom_angle_site_symmetry_1
_geom_angle_site_symmetry_3
_geom_angle_publ_flag
O1 Dy1 Cl1 94.68(4) 2_656 . ?
O1 Dy1 Cl1 94.68(4) . . ?
O1 Dy1 O1 170.65(7) 2_656 . ?
O1 Dy1 N1 101.98(6) 2_656 2_656 ?
O1 Dy1 N1 78.81(6) 2_656 . ?
O1 Dy1 N1 101.98(6) . . ?
O1 Dy1 N1 78.81(6) . 2_656 ?
O1 Dy1 N2 74.17(5) . . ?
O1 Dy1 N2 97.97(6) 2_656 . ?
O1 Dy1 N2 74.17(5) 2_656 2_656 ?
O1 Dy1 N2 97.96(6) . 2_656 ?
N1 Dy1 Cl1 85.23(4) . . ?
N1 Dy1 Cl1 85.23(4) 2_656 . ?
N1 Dy1 N1 170.45(7) . 2_656 ?
N1 Dy1 N2 66.05(5) . . ?
N1 Dy1 N2 66.05(5) 2_656 2_656 ?
N1 Dy1 N2 122.89(5) . 2_656 ?
N1 Dy1 N2 122.89(5) 2_656 . ?
N2 Dy1 Cl1 145.41(4) . . ?
N2 Dy1 Cl1 145.41(4) 2_656 . ?
N2 Dy1 N2 69.17(7) 2_656 . ?
C14 O1 Dy1 143.63(13) . . ?
C12 O2 C15 118.0(2) . . ?
C1 N1 Dy1 126.27(14) . . ?
C1 N1 C5 117.19(19) . . ?
C5 N1 Dy1 116.14(13) . . ?
C6 N2 Dy1 104.27(11) . . ?
C6 N2 C7 109.93(15) . . ?
C6 N2 C8 108.10(16) . . ?
C7 N2 Dy1 112.01(11) . . ?
C7 N2 C8 109.40(15) . . ?
C8 N2 Dy1 112.95(11) . . ?
N1 C1 C2 123.2(2) . . ?
C3 C2 C1 118.7(2) . . ?
C2 C3 C4 118.9(2) . . ?
C5 C4 C3 119.3(2) . . ?
N1 C5 C4 122.60(19) . . ?
N1 C5 C6 116.51(18) . . ?
C4 C5 C6 120.84(18) . . ?
N2 C6 C5 112.23(16) . . ?
N2 C7 C7 112.66(13) . 2_656 ?
N2 C8 C9 115.13(17) . . ?
C10 C9 C8 121.2(2) . . ?
C10 C9 C14 118.6(2) . . ?
C14 C9 C8 120.10(17) . . ?
C9 C10 C11 122.7(2) . . ?
C12 C11 C10 118.1(2) . . ?
O2 C12 C11 124.6(2) . . ?
O2 C12 C13 114.7(2) . . ?
C11 C12 C13 120.7(2) . . ?
C12 C13 C14 121.0(2) . . ?
O1 C14 C9 120.20(18) . . ?
O1 C14 C13 121.04(19) . . ?
C13 C14 C9 118.76(18) . . ?

loop_
_geom_bond_atom_site_label_1
_geom_bond_atom_site_label_2
_geom_bond_distance
_geom_bond_site_symmetry_2
_geom_bond_publ_flag
Dy1 Cl1 2.6294(7) . ?
Dy1 O1 2.1697(14) . ?
Dy1 O1 2.1697(14) 2_656 ?
Dy1 N1 2.5440(17) . ?
Dy1 N1 2.5440(17) 2_656 ?
Dy1 N2 2.5854(16) . ?
Dy1 N2 2.5854(16) 2_656 ?
O1 C14 1.324(2) . ?
O2 C12 1.375(3) . ?
O2 C15 1.413(3) . ?
N1 C1 1.346(3) . ?
N1 C5 1.349(2) . ?
N2 C6 1.479(2) . ?
N2 C7 1.486(2) . ?
N2 C8 1.492(3) . ?
C1 C2 1.380(3) . ?
C2 C3 1.373(3) . ?
C3 C4 1.382(3) . ?
C4 C5 1.373(3) . ?
C5 C6 1.507(3) . ?
C7 C7 1.508(4) 2_656 ?
C8 C9 1.503(3) . ?
C9 C10 1.386(3) . ?
C9 C14 1.410(3) . ?
C10 C11 1.395(3) . ?
C11 C12 1.379(3) . ?
C12 C13 1.391(3) . ?
C13 C14 1.397(3) . ?
